data_4346221
loop_
_publ_author_name
'Lysenko, Andrey B.'
'Senchyk, Ganna A.'
'Domasevitch, Konstantin V.'
'Hauser, J\"urg'
'Fuhrmann, Daniel'
'Kobalz, Merten'
'Krautscheid, Harald'
'Neves, Patr\'icia'
'Valente, Anabela A.'
'Gon\,calves, Isabel S'

_publ_section_title
;
 Synthesis and Structural Elucidation of Triazolylmolybdenum(VI) Oxide
 Hybrids and Their Behavior as Oxidation Catalysts.
;
_journal_issue 17
_journal_name_full 'Inorganic chemistry'
_journal_page_first 8327
_journal_page_last 8338
_journal_paper_doi 10.1021/acs.inorgchem.5b01007
_journal_volume 54
_journal_year 2015
_chemical_formula_moiety 'C4 H8 Mo2 N8 O6'
_chemical_formula_sum 'C4 H8 Mo2 N8 O6'
_chemical_formula_weight 456.06
_chemical_name_systematic
;
poly[di-\m-oxido-bis-\m-[4-amino-4H-1,2,4-triazole-
\k^4^N1:N2]-tetraoxodimolybdenum(VI)]
;
_space_group_IT_number 61
_space_group_name_Hall '-P 2ac 2ab'
_space_group_name_H-M_alt 'P b c a'
_symmetry_cell_setting orthorhombic
_symmetry_Int_Tables_number 61
_symmetry_space_group_name_H-M 'P b c a'
_atom_sites_solution_hydrogens geom
_atom_sites_solution_primary direct
_atom_sites_solution_secondary difmap
_audit_creation_method SHELXL-97
_cell_angle_alpha 90.00
_cell_angle_beta 90.00
_cell_angle_gamma 90.00
_cell_formula_units_Z 8
_cell_length_a 12.7099(7)
_cell_length_b 12.2485(6)
_cell_length_c 14.8299(10)
_cell_measurement_reflns_used 8000
_cell_measurement_temperature 213(2)
_cell_measurement_theta_max 27.96
_cell_measurement_theta_min 2.69
_cell_volume 2308.7(2)
_computing_cell_refinement 'IPDS Software (Stoe & Cie, 2000)'
_computing_data_collection 'IPDS Software (Stoe & Cie, 2000)'
_computing_data_reduction 'IPDS Software (Stoe & Cie, 2000)'
_computing_molecular_graphics 'Diamond 2.1e (Brandenburg, 1999)'
_computing_publication_material 'WinGX 1.70.01 (Farrugia, 1999)'
_computing_structure_refinement 'SHELXL-97 (Sheldrick, 2008)'
_computing_structure_solution 'SHELXS-97 (Sheldrick, 2008)'
_diffrn_ambient_temperature 213(2)
_diffrn_measured_fraction_theta_full 0.983
_diffrn_measured_fraction_theta_max 0.983
_diffrn_measurement_device_type 'Stoe Imaging plate diffraction system'
_diffrn_measurement_method '\f oscillation scans'
_diffrn_radiation_monochromator graphite
_diffrn_radiation_source 'fine-focus sealed tube'
_diffrn_radiation_type MoK\a
_diffrn_radiation_wavelength 0.71073
_diffrn_reflns_av_R_equivalents 0.0346
_diffrn_reflns_av_sigmaI/netI 0.0322
_diffrn_reflns_limit_h_max 14
_diffrn_reflns_limit_h_min -16
_diffrn_reflns_limit_k_max 14
_diffrn_reflns_limit_k_min -14
_diffrn_reflns_limit_l_max 19
_diffrn_reflns_limit_l_min -19
_diffrn_reflns_number 16478
_diffrn_reflns_theta_full 27.96
_diffrn_reflns_theta_max 27.96
_diffrn_reflns_theta_min 2.69
_diffrn_standards_decay_% 0
_exptl_absorpt_coefficient_mu 2.219
_exptl_absorpt_correction_T_max 0.7601
_exptl_absorpt_correction_T_min 0.6923
_exptl_absorpt_correction_type numerical
_exptl_absorpt_process_details 'X-RED (Stoe & Cie, 2001) and X-SHAPE (Stoe & Cie, 1999)'
_exptl_crystal_colour colorless
_exptl_crystal_density_diffrn 2.624
_exptl_crystal_density_method 'not measured'
_exptl_crystal_description prism
_exptl_crystal_F_000 1760
_exptl_crystal_size_max 0.23
_exptl_crystal_size_mid 0.19
_exptl_crystal_size_min 0.18
_refine_diff_density_max 0.994
_refine_diff_density_min -0.782
_refine_diff_density_rms 0.115
_refine_ls_extinction_method none
_refine_ls_goodness_of_fit_ref 0.870
_refine_ls_hydrogen_treatment constr
_refine_ls_matrix_type full
_refine_ls_number_parameters 181
_refine_ls_number_reflns 2732
_refine_ls_number_restraints 0
_refine_ls_restrained_S_all 0.870
_refine_ls_R_factor_all 0.0343
_refine_ls_R_factor_gt 0.0210
_refine_ls_shift/su_max 0.001
_refine_ls_shift/su_mean 0.000
_refine_ls_structure_factor_coef Fsqd
_refine_ls_weighting_details 'calc w=1/[\s^2^(Fo^2^)+(0.0270P)^2^+0.0000P] where P=(Fo^2^+2Fc^2^)/3'
_refine_ls_weighting_scheme calc
_refine_ls_wR_factor_gt 0.0445
_refine_ls_wR_factor_ref 0.0459
_reflns_number_gt 2000
_reflns_number_total 2732
_reflns_threshold_expression >2sigma(I)
_cod_data_source_file ic5b01007_si_002.cif
_cod_data_source_block (1)
_cod_depositor_comments
;
The following automatic conversions were performed:

data name '_iucr_refine_instruction_details' was replaced with
'_iucr_refine_instructions_details' as specified in the replacement
file 'data/replacement-values/replacement_tags.lst'.

Automatic conversion script
Id: cif_correct_tags 9268 2022-04-12 08:56:07Z antanas 
;
_cod_database_code 4346221

loop_
_symmetry_equiv_pos_as_xyz
'x, y, z'
'-x+1/2, -y, z+1/2'
'-x, y+1/2, -z+1/2'
'x+1/2, -y+1/2, -z'
'-x, -y, -z'
'x-1/2, y, -z-1/2'
'x, -y-1/2, z-1/2'
'-x-1/2, y-1/2, z'

loop_
_atom_site_label
_atom_site_type_symbol
_atom_site_fract_x
_atom_site_fract_y
_atom_site_fract_z
_atom_site_U_iso_or_equiv
_atom_site_adp_type
_atom_site_occupancy
_atom_site_symmetry_multiplicity
_atom_site_calc_flag
_atom_site_refinement_flags
Mo1 Mo 0.120695(17) 0.630154(19) 0.259205(13) 0.01010(6) Uani 1 1 d .
Mo2 Mo 0.001690(18) 0.37496(2) 0.347165(13) 0.00915(6) Uani 1 1 d .
O1 O 0.08326(16) 0.50222(17) 0.32617(12) 0.0132(4) Uani 1 1 d .
O2 O 0.08737(16) 0.75487(18) 0.18734(12) 0.0134(4) Uani 1 1 d .
O3 O 0.20876(17) 0.57256(18) 0.18689(14) 0.0197(5) Uani 1 1 d .
O4 O 0.19477(17) 0.68880(18) 0.34248(14) 0.0205(5) Uani 1 1 d .
O5 O -0.08431(17) 0.42508(18) 0.42588(13) 0.0195(5) Uani 1 1 d .
O6 O 0.09420(17) 0.30596(18) 0.40814(13) 0.0186(5) Uani 1 1 d .
N1 N -0.02233(19) 0.5469(2) 0.18036(16) 0.0129(5) Uani 1 1 d .
N2 N -0.07733(18) 0.4616(2) 0.21982(16) 0.0125(5) Uani 1 1 d .
N3 N -0.1534(2) 0.5041(2) 0.09364(15) 0.0150(5) Uani 1 1 d .
N4 N -0.2232(2) 0.5135(2) 0.02050(17) 0.0232(6) Uani 1 1 d .
H1N H -0.2887 0.5252 0.0415 0.035 Uiso 1 1 d R
H2N H -0.2236 0.4505 -0.0107 0.035 Uiso 1 1 d R
N5 N 0.08016(18) 0.2997(2) 0.21128(15) 0.0122(5) Uani 1 1 d .
N6 N 0.03536(19) 0.2051(2) 0.17629(15) 0.0117(5) Uani 1 1 d .
N7 N 0.17296(18) 0.2465(2) 0.09609(15) 0.0130(5) Uani 1 1 d .
N8 N 0.2585(2) 0.2314(3) 0.03473(18) 0.0216(7) Uani 1 1 d .
H3N H 0.3172 0.2616 0.0578 0.032 Uiso 1 1 d R
H4N H 0.2438 0.2652 -0.0176 0.032 Uiso 1 1 d R
C1 C -0.0699(2) 0.5707(3) 0.10523(19) 0.0161(6) Uani 1 1 d .
H1 H -0.0492 0.6260 0.0650 0.019 Uiso 1 1 calc R
C2 C -0.1560(2) 0.4374(3) 0.16630(19) 0.0153(6) Uani 1 1 d .
H2 H -0.2062 0.3825 0.1767 0.018 Uiso 1 1 calc R
C3 C 0.1621(2) 0.3227(3) 0.16092(18) 0.0145(6) Uani 1 1 d .
H3 H 0.2065 0.3833 0.1689 0.017 Uiso 1 1 calc R
C4 C 0.0936(2) 0.1745(3) 0.10802(18) 0.0146(6) Uani 1 1 d .
H4 H 0.0819 0.1120 0.0727 0.018 Uiso 1 1 calc R

loop_
_atom_site_aniso_label
_atom_site_aniso_U_11
_atom_site_aniso_U_22
_atom_site_aniso_U_33
_atom_site_aniso_U_23
_atom_site_aniso_U_13
_atom_site_aniso_U_12
Mo1 0.00883(10) 0.00815(12) 0.01330(10) 0.00069(9) -0.00065(8) -0.00038(13)
Mo2 0.01042(10) 0.00810(12) 0.00894(10) 0.00029(10) 0.00039(7) -0.00010(10)
O1 0.0159(10) 0.0074(11) 0.0162(9) 0.0025(8) -0.0025(7) -0.0012(8)
O2 0.0145(9) 0.0087(11) 0.0168(9) 0.0032(8) 0.0033(7) 0.0020(8)
O3 0.0199(12) 0.0123(12) 0.0268(11) 0.0039(9) 0.0099(9) 0.0042(9)
O4 0.0233(11) 0.0139(12) 0.0243(11) 0.0017(9) -0.0098(9) -0.0049(9)
O5 0.0219(11) 0.0131(12) 0.0235(10) -0.0053(9) 0.0097(9) -0.0010(9)
O6 0.0216(11) 0.0143(13) 0.0198(10) 0.0028(8) -0.0080(8) 0.0006(9)
N1 0.0166(13) 0.0056(13) 0.0165(11) 0.0008(9) -0.0018(9) -0.0022(9)
N2 0.0125(12) 0.0073(13) 0.0177(11) 0.0000(9) -0.0011(9) 0.0004(9)
N3 0.0162(13) 0.0131(15) 0.0156(11) -0.0001(10) -0.0058(9) 0.0007(9)
N4 0.0263(14) 0.0225(17) 0.0207(12) -0.0024(11) -0.0144(12) -0.0037(13)
N5 0.0141(12) 0.0067(13) 0.0157(11) -0.0002(9) -0.0015(9) -0.0002(9)
N6 0.0166(12) 0.0044(13) 0.0141(11) -0.0009(9) -0.0004(9) -0.0018(9)
N7 0.0142(12) 0.0141(14) 0.0107(10) -0.0015(9) 0.0027(9) -0.0024(10)
N8 0.0161(14) 0.030(2) 0.0186(13) -0.0025(12) 0.0036(9) -0.0025(11)
C1 0.0204(16) 0.0110(17) 0.0170(13) 0.0004(11) -0.0023(11) -0.0025(12)
C2 0.0120(13) 0.0144(17) 0.0193(14) -0.0002(11) -0.0007(11) 0.0013(11)
C3 0.0152(13) 0.0134(16) 0.0148(13) 0.0006(11) -0.0001(11) -0.0021(11)
C4 0.0181(14) 0.0121(15) 0.0137(12) -0.0004(11) 0.0005(10) -0.0026(11)

loop_
_atom_type_symbol
_atom_type_description
_atom_type_scat_dispersion_real
_atom_type_scat_dispersion_imag
_atom_type_scat_source
C C 0.0033 0.0016 'International Tables Vol C Tables 4.2.6.8 and 6.1.1.4'
H H 0.0000 0.0000 'International Tables Vol C Tables 4.2.6.8 and 6.1.1.4'
N N 0.0061 0.0033 'International Tables Vol C Tables 4.2.6.8 and 6.1.1.4'
O O 0.0106 0.0060 'International Tables Vol C Tables 4.2.6.8 and 6.1.1.4'
Mo Mo -1.6832 0.6857 'International Tables Vol C Tables 4.2.6.8 and 6.1.1.4'

loop_
_geom_angle_atom_site_label_1
_geom_angle_atom_site_label_2
_geom_angle_atom_site_label_3
_geom_angle
_geom_angle_site_symmetry_1
_geom_angle_site_symmetry_3
O3 Mo1 O4 105.47(11) . .
O3 Mo1 O2 97.21(9) . .
O4 Mo1 O2 100.89(10) . .
O3 Mo1 O1 98.68(10) . .
O4 Mo1 O1 96.08(9) . .
O2 Mo1 O1 152.69(8) . .
O3 Mo1 N6 163.39(9) . 3
O4 Mo1 N6 90.37(10) . 3
O2 Mo1 N6 74.43(8) . 3
O1 Mo1 N6 84.29(9) . 3
O3 Mo1 N1 90.87(10) . .
O4 Mo1 N1 161.95(10) . .
O2 Mo1 N1 84.23(9) . .
O1 Mo1 N1 73.49(8) . .
N6 Mo1 N1 74.22(8) 3 .
O6 Mo2 O5 104.83(10) . .
O6 Mo2 O1 96.73(10) . .
O5 Mo2 O1 99.56(10) . .
O6 Mo2 O2 99.64(10) . 3_545
O5 Mo2 O2 94.57(9) . 3_545
O1 Mo2 O2 154.84(8) . 3_545
O6 Mo2 N2 158.23(9) . .
O5 Mo2 N2 96.39(9) . .
O1 Mo2 N2 74.63(8) . .
O2 Mo2 N2 83.23(8) 3_545 .
O6 Mo2 N5 88.21(9) . .
O5 Mo2 N5 164.35(9) . .
O1 Mo2 N5 87.20(8) . .
O2 Mo2 N5 74.41(8) 3_545 .
N2 Mo2 N5 71.66(8) . .
Mo2 O1 Mo1 153.23(11) . .
Mo1 O2 Mo2 152.82(11) . 3
C1 N1 N2 107.2(2) . .
C1 N1 Mo1 132.6(2) . .
N2 N1 Mo1 119.89(17) . .
C2 N2 N1 107.4(2) . .
C2 N2 Mo2 134.4(2) . .
N1 N2 Mo2 117.18(17) . .
C1 N3 C2 106.4(2) . .
C1 N3 N4 123.1(3) . .
C2 N3 N4 130.4(3) . .
N3 N4 H1N 109.2 . .
N3 N4 H2N 109.3 . .
H1N N4 H2N 108.1 . .
C3 N5 N6 106.9(2) . .
C3 N5 Mo2 135.8(2) . .
N6 N5 Mo2 117.20(16) . .
C4 N6 N5 107.2(2) . .
C4 N6 Mo1 132.1(2) . 3_545
N5 N6 Mo1 120.74(17) . 3_545
C3 N7 C4 106.4(2) . .
C3 N7 N8 128.4(3) . .
C4 N7 N8 124.5(3) . .
N7 N8 H3N 109.5 . .
N7 N8 H4N 109.3 . .
H3N N8 H4N 108.1 . .
N1 C1 N3 109.8(3) . .
N1 C1 H1 125.1 . .
N3 C1 H1 125.1 . .
N2 C2 N3 109.1(3) . .
N2 C2 H2 125.4 . .
N3 C2 H2 125.4 . .
N5 C3 N7 109.8(3) . .
N5 C3 H3 125.1 . .
N7 C3 H3 125.1 . .
N6 C4 N7 109.7(3) . .
N6 C4 H4 125.2 . .
N7 C4 H4 125.2 . .

loop_
_geom_bond_atom_site_label_1
_geom_bond_atom_site_label_2
_geom_bond_distance
_geom_bond_site_symmetry_2
Mo1 O3 1.703(2) .
Mo1 O4 1.711(2) .
Mo1 O2 1.910(2) .
Mo1 O1 1.915(2) .
Mo1 N6 2.386(2) 3
Mo1 N1 2.390(2) .
Mo2 O6 1.707(2) .
Mo2 O5 1.713(2) .
Mo2 O1 1.898(2) .
Mo2 O2 1.925(2) 3_545
Mo2 N2 2.388(2) .
Mo2 N5 2.430(2) .
O2 Mo2 1.925(2) 3
N1 C1 1.301(4) .
N1 N2 1.387(3) .
N2 C2 1.310(4) .
N3 C1 1.349(4) .
N3 C2 1.353(4) .
N3 N4 1.406(3) .
N4 H1N 0.9002 .
N4 H2N 0.8995 .
N5 C3 1.312(4) .
N5 N6 1.391(3) .
N6 C4 1.309(4) .
N6 Mo1 2.386(2) 3_545
N7 C3 1.348(4) .
N7 C4 1.351(4) .
N7 N8 1.430(3) .
N8 H3N 0.9001 .
N8 H4N 0.8991 .
C1 H1 0.9400 .
C2 H2 0.9400 .
C3 H3 0.9400 .
C4 H4 0.9400 .

loop_
_geom_torsion_atom_site_label_1
_geom_torsion_atom_site_label_2
_geom_torsion_atom_site_label_3
_geom_torsion_atom_site_label_4
_geom_torsion
_geom_torsion_site_symmetry_1
_geom_torsion_site_symmetry_4
O6 Mo2 O1 Mo1 154.5(3) . .
O5 Mo2 O1 Mo1 -99.1(3) . .
O2 Mo2 O1 Mo1 24.2(4) 3_545 .
N2 Mo2 O1 Mo1 -5.1(2) . .
N5 Mo2 O1 Mo1 66.7(3) . .
O3 Mo1 O1 Mo2 -88.4(3) . .
O4 Mo1 O1 Mo2 164.9(3) . .
O2 Mo1 O1 Mo2 36.5(4) . .
N6 Mo1 O1 Mo2 75.1(3) 3 .
N1 Mo1 O1 Mo2 -0.1(3) . .
O3 Mo1 O2 Mo2 159.3(3) . 3
O4 Mo1 O2 Mo2 -93.4(3) . 3
O1 Mo1 O2 Mo2 34.0(4) . 3
N6 Mo1 O2 Mo2 -6.1(2) 3 3
N1 Mo1 O2 Mo2 69.1(3) . 3
O3 Mo1 N1 C1 -78.1(3) . .
O4 Mo1 N1 C1 126.7(3) . .
O2 Mo1 N1 C1 19.1(3) . .
O1 Mo1 N1 C1 -176.9(3) . .
N6 Mo1 N1 C1 94.5(3) 3 .
O3 Mo1 N1 N2 108.7(2) . .
O4 Mo1 N1 N2 -46.6(4) . .
O2 Mo1 N1 N2 -154.2(2) . .
O1 Mo1 N1 N2 9.86(19) . .
N6 Mo1 N1 N2 -78.8(2) 3 .
C1 N1 N2 C2 0.1(3) . .
Mo1 N1 N2 C2 174.92(18) . .
C1 N1 N2 Mo2 170.19(19) . .
Mo1 N1 N2 Mo2 -15.0(2) . .
O6 Mo2 N2 C2 108.7(3) . .
O5 Mo2 N2 C2 -84.3(3) . .
O1 Mo2 N2 C2 177.5(3) . .
O2 Mo2 N2 C2 9.6(3) 3_545 .
N5 Mo2 N2 C2 85.4(3) . .
O6 Mo2 N2 N1 -58.0(3) . .
O5 Mo2 N2 N1 109.0(2) . .
O1 Mo2 N2 N1 10.84(18) . .
O2 Mo2 N2 N1 -157.1(2) 3_545 .
N5 Mo2 N2 N1 -81.32(19) . .
O6 Mo2 N5 C3 -80.4(3) . .
O5 Mo2 N5 C3 132.7(4) . .
O1 Mo2 N5 C3 16.5(3) . .
O2 Mo2 N5 C3 179.1(3) 3_545 .
N2 Mo2 N5 C3 91.2(3) . .
O6 Mo2 N5 N6 95.26(19) . .
O5 Mo2 N5 N6 -51.7(4) . .
O1 Mo2 N5 N6 -167.91(19) . .
O2 Mo2 N5 N6 -5.27(17) 3_545 .
N2 Mo2 N5 N6 -93.18(19) . .
C3 N5 N6 C4 1.3(3) . .
Mo2 N5 N6 C4 -175.48(18) . .
C3 N5 N6 Mo1 -178.10(18) . 3_545
Mo2 N5 N6 Mo1 5.1(2) . 3_545
N2 N1 C1 N3 -0.3(3) . .
Mo1 N1 C1 N3 -174.2(2) . .
C2 N3 C1 N1 0.4(3) . .
N4 N3 C1 N1 176.9(3) . .
N1 N2 C2 N3 0.1(3) . .
Mo2 N2 C2 N3 -167.5(2) . .
C1 N3 C2 N2 -0.3(3) . .
N4 N3 C2 N2 -176.5(3) . .
N6 N5 C3 N7 -0.9(3) . .
Mo2 N5 C3 N7 175.0(2) . .
C4 N7 C3 N5 0.2(3) . .
N8 N7 C3 N5 -170.8(3) . .
N5 N6 C4 N7 -1.2(3) . .
Mo1 N6 C4 N7 178.12(19) 3_545 .
C3 N7 C4 N6 0.7(3) . .
N8 N7 C4 N6 172.1(3) . .
